data_4128631
loop_
_publ_author_name
'Frentzel-Beyme, Louis'
'Klo\&s, Marvin'
'Kolodzeiski, Pascal'
'Pallach, Roman'
'Henke, Sebastian'

_publ_section_title
;
 Meltable Mixed-Linker Zeolitic Imidazolate Frameworks and Their
 Microporous Glasses: From Melting Point Engineering to Selective
 Hydrocarbon Sorption.
;
_journal_issue 31
_journal_name_full 'Journal of the American Chemical Society'
_journal_page_first 12362
_journal_page_last 12371
_journal_paper_doi 10.1021/jacs.9b05558
_journal_volume 141
_journal_year 2019
_chemical_formula_moiety '0.06(C96 H96 Co16 N64)'
_chemical_formula_sum 'C6 H6 Co N4'
_chemical_formula_weight 193.08
_space_group_crystal_system orthorhombic
_space_group_IT_number 61
_space_group_name_Hall '-P 2ac 2ab'
_space_group_name_H-M_alt 'P b c a'
_atom_sites_solution_hydrogens geom
_audit_creation_date 2018-10-29
_audit_creation_method
;
Olex2 1.2
(compiled May 18 2018 14:05:52 for OlexSys, GUI svn.r5506)
;
_cell_angle_alpha 90
_cell_angle_beta 90
_cell_angle_gamma 90
_cell_formula_units_Z 16
_cell_length_a 15.487(3)
_cell_length_b 15.520(2)
_cell_length_c 18.108(3)
_cell_measurement_reflns_used 9905
_cell_measurement_temperature 300(2)
_cell_measurement_theta_max 29.43
_cell_measurement_theta_min 2.61
_cell_volume 4352.4(12)
_computing_molecular_graphics 'Olex2 (Dolomanov et al., 2009)'
_computing_publication_material 'Olex2 (Dolomanov et al., 2009)'
_computing_structure_refinement 'ShelXL (Sheldrick, 2015)'
_diffrn_ambient_temperature 300(2)
_diffrn_measured_fraction_theta_full 0.997
_diffrn_measured_fraction_theta_max 0.998
_diffrn_measurement_device_type 'Bruker APEX-II CCD'
_diffrn_measurement_method '\f and \w scans'
_diffrn_radiation_type MoK\a
_diffrn_radiation_wavelength 0.71073
_diffrn_reflns_av_R_equivalents 0.0319
_diffrn_reflns_av_unetI/netI 0.0215
_diffrn_reflns_Laue_measured_fraction_full 0.997
_diffrn_reflns_Laue_measured_fraction_max 0.998
_diffrn_reflns_limit_h_max 20
_diffrn_reflns_limit_h_min -20
_diffrn_reflns_limit_k_max 20
_diffrn_reflns_limit_k_min -19
_diffrn_reflns_limit_l_max 23
_diffrn_reflns_limit_l_min -23
_diffrn_reflns_number 35183
_diffrn_reflns_point_group_measured_fraction_full 0.997
_diffrn_reflns_point_group_measured_fraction_max 0.998
_diffrn_reflns_theta_full 25.242
_diffrn_reflns_theta_max 27.994
_diffrn_reflns_theta_min 2.856
_diffrn_standards_number 0
_exptl_absorpt_coefficient_mu 1.530
_exptl_absorpt_correction_T_max 0.7459
_exptl_absorpt_correction_T_min 0.5807
_exptl_absorpt_correction_type multi-scan
_exptl_absorpt_process_details
;
SADABS-2016/2 (Bruker,2016) was used for absorption correction.
wR2(int) was 0.1232 before and 0.0523 after correction.
The Ratio of minimum to maximum transmission is 0.7785.
The \l/2 correction factor is Not present.
;
_exptl_crystal_colour 'dark violet'
_exptl_crystal_colour_modifier dark
_exptl_crystal_colour_primary violet
_exptl_crystal_density_diffrn 1.179
_exptl_crystal_description prism
_exptl_crystal_F_000 1552
_exptl_crystal_size_max 0.524
_exptl_crystal_size_mid 0.378
_exptl_crystal_size_min 0.34
_refine_diff_density_max 0.178
_refine_diff_density_min -0.190
_refine_diff_density_rms 0.036
_refine_ls_extinction_method none
_refine_ls_goodness_of_fit_ref 1.061
_refine_ls_hydrogen_treatment constr
_refine_ls_matrix_type full
_refine_ls_number_parameters 217
_refine_ls_number_reflns 5240
_refine_ls_number_restraints 1
_refine_ls_restrained_S_all 1.061
_refine_ls_R_factor_all 0.0482
_refine_ls_R_factor_gt 0.0307
_refine_ls_shift/su_max 0.001
_refine_ls_shift/su_mean 0.000
_refine_ls_structure_factor_coef Fsqd
_refine_ls_weighting_details 'w=1/[\s^2^(Fo^2^)+(0.0378P)^2^+1.0490P] where P=(Fo^2^+2Fc^2^)/3'
_refine_ls_weighting_scheme calc
_refine_ls_wR_factor_gt 0.0800
_refine_ls_wR_factor_ref 0.0922
_reflns_Friedel_coverage 0.000
_reflns_number_gt 3816
_reflns_number_total 5240
_reflns_threshold_expression 'I > 2\s(I)'
_cod_data_source_file VT_dry_ZIF-4_Co_300K.cif
_cod_data_source_block mo_zif-4_co_300k
_cod_original_cell_volume 4352.5(12)
_cod_database_code 4128631
_shelx_shelxl_version_number 2014/7
_shelx_space_group_comment
;
The symmetry employed for this shelxl refinement is uniquely defined
by the following loop, which should always be used as a source of
symmetry information in preference to the above space-group names.
They are only intended as comments.
;
_shelx_estimated_absorpt_t_max 0.624
_shelx_estimated_absorpt_t_min 0.501
_olex2_refinement_description
;
1. Fixed Uiso
 At 1.2 times of:
  All C(H) groups
2. Restrained distances
 N21-C22A \\sim N22-C23A
 with sigma of 0.02
3. Others
 Fixed Sof: C22A(0.5) H22A(0.5) C23A(0.5) H23A(0.5) C22B(0.5) H22B(0.5)
 C23B(0.5) H23B(0.5)
4.a Aromatic/amide H refined with riding coordinates:
 C11(H11), C21(H21), C22A(H22A), C23A(H23A), C31(H31), C32(H32), C33(H33),
 C41(H41), C42(H42), C43(H43), C13A(H13A), C12A(H12A), C22B(H22B), C23B(H23B)
;
_olex2_submission_special_instructions 'No special instructions were received'

loop_
_space_group_symop_operation_xyz
'x, y, z'
'-x+1/2, -y, z+1/2'
'-x, y+1/2, -z+1/2'
'x+1/2, -y+1/2, -z'
'-x, -y, -z'
'x-1/2, y, -z-1/2'
'x, -y-1/2, z-1/2'
'-x-1/2, y-1/2, z'

loop_
_atom_site_label
_atom_site_type_symbol
_atom_site_fract_x
_atom_site_fract_y
_atom_site_fract_z
_atom_site_U_iso_or_equiv
_atom_site_adp_type
_atom_site_occupancy
_atom_site_site_symmetry_order
_atom_site_calc_flag
_atom_site_refinement_flags_posn
_atom_site_refinement_flags_occupancy
_atom_site_disorder_assembly
_atom_site_disorder_group
Co1 Co 0.50642(2) 0.33964(2) 0.31254(2) 0.06553(10) Uani 1 1 d . . . .
Co2 Co 0.20269(2) 0.14079(2) 0.40493(2) 0.06734(11) Uani 1 1 d . . . .
N11 N 0.44283(12) 0.23795(12) 0.35082(11) 0.0752(5) Uani 1 1 d . . . .
N12 N 0.32735(13) 0.16374(12) 0.38822(11) 0.0735(5) Uani 1 1 d . . . .
N21 N 0.59649(12) 0.37062(14) 0.38566(10) 0.0783(5) Uani 1 1 d D . . .
N22 N 0.67160(13) 0.37835(14) 0.49065(10) 0.0813(5) Uani 1 1 d D . . .
N31 N 0.42092(12) 0.43439(11) 0.30518(9) 0.0697(4) Uani 1 1 d . . . .
N32 N 0.33608(12) 0.54164(12) 0.34424(10) 0.0722(5) Uani 1 1 d . . . .
N41 N 0.56160(12) 0.31648(12) 0.21561(10) 0.0728(5) Uani 1 1 d . . . .
N42 N 0.63792(12) 0.24190(12) 0.13328(10) 0.0723(5) Uani 1 1 d . . . .
C11 C 0.35761(14) 0.23569(14) 0.35812(12) 0.0736(6) Uani 1 1 d . . . .
H11 H 0.3212 0.2817 0.3431 0.088 Uiso 1 1 calc R . . .
C21 C 0.60414(14) 0.34942(14) 0.45513(12) 0.0726(6) Uani 1 1 d . . . .
H21 H 0.5623 0.3143 0.4789 0.087 Uiso 1 1 calc R . . .
C22A C 0.6800(6) 0.3919(8) 0.3679(6) 0.136(5) Uani 0.5 1 d D P A 1
H22A H 0.7017 0.4026 0.3198 0.163 Uiso 0.5 1 calc R P A 1
C23A C 0.7261(6) 0.3948(8) 0.4323(5) 0.142(5) Uani 0.5 1 d D P A 1
H23A H 0.7861 0.4064 0.4361 0.171 Uiso 0.5 1 calc R P A 1
C31 C 0.40151(14) 0.48916(14) 0.35861(12) 0.0708(5) Uani 1 1 d . . . .
H31 H 0.4322 0.4908 0.4040 0.085 Uiso 1 1 calc R . . .
C32 C 0.36296(19) 0.45406(17) 0.25139(15) 0.0968(8) Uani 1 1 d . . . .
H32 H 0.3590 0.4267 0.2046 0.116 Uiso 1 1 calc R . . .
C33 C 0.31203(19) 0.51860(18) 0.27518(16) 0.0989(9) Uani 1 1 d . . . .
H33 H 0.2663 0.5440 0.2478 0.119 Uiso 1 1 calc R . . .
C41 C 0.59200(15) 0.24095(15) 0.19478(12) 0.0737(6) Uani 1 1 d . . . .
H41 H 0.5817 0.1896 0.2220 0.088 Uiso 1 1 calc R . . .
C42 C 0.5903(2) 0.37054(18) 0.16383(16) 0.1142(11) Uani 1 1 d . . . .
H42 H 0.5802 0.4309 0.1626 0.137 Uiso 1 1 calc R . . .
C43 C 0.6363(2) 0.32551(19) 0.11329(16) 0.1171(12) Uani 1 1 d . . . .
H43 H 0.6631 0.3491 0.0706 0.140 Uiso 1 1 calc R . . .
C13A C 0.39941(19) 0.11684(19) 0.40171(18) 0.1077(10) Uani 1 1 d . . . .
H13A H 0.4005 0.0613 0.4238 0.129 Uiso 1 1 calc R . . .
C12A C 0.4697(2) 0.16141(19) 0.3789(2) 0.1122(10) Uani 1 1 d . . . .
H12A H 0.5279 0.1423 0.3819 0.135 Uiso 1 1 calc R . . .
C22B C 0.6490(6) 0.4434(7) 0.3834(5) 0.122(4) Uani 0.5 1 d . P A 2
H22B H 0.6520 0.4835 0.3438 0.147 Uiso 0.5 1 calc R P A 2
C23B C 0.6950(6) 0.4476(6) 0.4463(6) 0.122(3) Uani 0.5 1 d . P A 2
H23B H 0.7363 0.4905 0.4584 0.146 Uiso 0.5 1 calc R P A 2

loop_
_atom_site_aniso_label
_atom_site_aniso_U_11
_atom_site_aniso_U_22
_atom_site_aniso_U_33
_atom_site_aniso_U_23
_atom_site_aniso_U_13
_atom_site_aniso_U_12
Co1 0.06106(18) 0.06606(19) 0.06948(18) -0.00257(13) 0.00658(12) 0.00063(13)
Co2 0.06759(19) 0.06795(19) 0.06646(18) 0.00536(13) -0.00170(13) -0.00831(13)
N11 0.0642(11) 0.0670(11) 0.0946(13) 0.0038(10) 0.0088(9) -0.0003(9)
N12 0.0690(11) 0.0658(11) 0.0856(12) 0.0048(9) 0.0035(9) -0.0048(9)
N21 0.0653(11) 0.1011(14) 0.0685(11) 0.0141(10) 0.0030(8) -0.0143(10)
N22 0.0706(12) 0.1055(15) 0.0680(11) 0.0172(10) 0.0002(9) -0.0133(11)
N31 0.0709(11) 0.0667(10) 0.0714(10) -0.0064(8) -0.0047(8) 0.0041(9)
N32 0.0726(11) 0.0683(11) 0.0757(11) -0.0021(9) -0.0088(9) 0.0078(9)
N41 0.0795(12) 0.0692(11) 0.0697(10) -0.0022(9) 0.0088(9) 0.0032(9)
N42 0.0811(12) 0.0692(11) 0.0664(10) -0.0004(8) 0.0093(9) -0.0016(9)
C11 0.0653(13) 0.0701(14) 0.0853(15) 0.0085(11) 0.0002(11) -0.0013(11)
C21 0.0663(13) 0.0806(15) 0.0709(13) 0.0084(11) 0.0093(10) -0.0068(11)
C22A 0.076(5) 0.259(14) 0.073(4) 0.038(7) 0.005(3) -0.061(7)
C23A 0.070(5) 0.278(15) 0.079(4) 0.034(8) 0.004(3) -0.053(7)
C31 0.0728(13) 0.0708(13) 0.0688(12) -0.0023(10) -0.0094(10) 0.0088(11)
C32 0.116(2) 0.0911(17) 0.0838(15) -0.0233(14) -0.0310(15) 0.0180(16)
C33 0.1021(19) 0.0912(18) 0.1033(19) -0.0181(15) -0.0434(16) 0.0266(15)
C41 0.0829(15) 0.0682(13) 0.0700(13) 0.0031(10) 0.0106(11) -0.0009(12)
C42 0.173(3) 0.0709(15) 0.0984(19) 0.0187(15) 0.046(2) 0.0250(18)
C43 0.175(3) 0.0814(18) 0.0948(19) 0.0211(15) 0.060(2) 0.0144(19)
C13A 0.089(2) 0.0717(15) 0.162(3) 0.0271(17) 0.0174(18) 0.0047(14)
C12A 0.0762(17) 0.0832(18) 0.177(3) 0.0287(19) 0.0166(19) 0.0122(14)
C22B 0.117(8) 0.162(9) 0.088(6) 0.057(6) -0.017(5) -0.072(6)
C23B 0.105(7) 0.153(8) 0.108(6) 0.045(6) -0.024(5) -0.072(6)

loop_
_atom_type_symbol
_atom_type_description
_atom_type_scat_dispersion_real
_atom_type_scat_dispersion_imag
_atom_type_scat_source
C C 0.0033 0.0016 'International Tables Vol C Tables 4.2.6.8 and 6.1.1.4'
H H 0.0000 0.0000 'International Tables Vol C Tables 4.2.6.8 and 6.1.1.4'
Co Co 0.3494 0.9721 'International Tables Vol C Tables 4.2.6.8 and 6.1.1.4'
N N 0.0061 0.0033 'International Tables Vol C Tables 4.2.6.8 and 6.1.1.4'

loop_
_geom_angle_atom_site_label_1
_geom_angle_atom_site_label_2
_geom_angle_atom_site_label_3
_geom_angle
_geom_angle_site_symmetry_1
_geom_angle_site_symmetry_3
N21 Co1 N11 107.98(8) . .
N21 Co1 N31 109.56(8) . .
N21 Co1 N41 109.36(8) . .
N31 Co1 N11 106.36(8) . .
N31 Co1 N41 111.25(7) . .
N41 Co1 N11 112.23(8) . .
N12 Co2 N42 107.23(8) . 6_556
N22 Co2 N12 114.21(8) 4_456 .
N22 Co2 N32 109.88(8) 4_456 8_655
N22 Co2 N42 109.23(8) 4_456 6_556
N32 Co2 N12 110.41(8) 8_655 .
N32 Co2 N42 105.48(8) 8_655 6_556
C11 N11 Co1 123.32(16) . .
C11 N11 C12A 104.2(2) . .
C12A N11 Co1 132.38(18) . .
C11 N12 Co2 123.79(16) . .
C11 N12 C13A 103.6(2) . .
C13A N12 Co2 132.61(17) . .
C21 N21 Co1 130.26(16) . .
C21 N21 C22A 101.6(5) . .
C21 N21 C22B 100.4(4) . .
C22A N21 Co1 124.4(5) . .
C22B N21 Co1 126.0(4) . .
C21 N22 Co2 127.95(15) . 4_556
C21 N22 C23A 100.1(5) . .
C21 N22 C23B 100.9(4) . .
C23A N22 Co2 127.9(5) . 4_556
C23B N22 Co2 127.3(5) . 4_556
C31 N31 Co1 125.40(14) . .
C31 N31 C32 103.28(19) . .
C32 N31 Co1 130.96(16) . .
C31 N32 Co2 126.80(15) . 8_665
C31 N32 C33 103.27(19) . .
C33 N32 Co2 129.32(16) . 8_665
C41 N41 Co1 124.59(15) . .
C41 N41 C42 103.82(19) . .
C42 N41 Co1 130.61(17) . .
C41 N42 Co2 123.81(16) . 6_656
C41 N42 C43 103.1(2) . .
C43 N42 Co2 132.58(17) . 6_656
N11 C11 N12 114.5(2) . .
N21 C21 N22 117.4(2) . .
C23A C22A N21 107.5(7) . .
C22A C23A N22 109.1(7) . .
N31 C31 N32 115.15(19) . .
C33 C32 N31 109.0(2) . .
C32 C33 N32 109.3(2) . .
N41 C41 N42 115.0(2) . .
N41 C42 C43 109.0(2) . .
N42 C43 C42 109.0(2) . .
N12 C13A C12A 109.4(2) . .
C13A C12A N11 108.3(3) . .
C23B C22B N21 108.9(7) . .
C22B C23B N22 108.3(7) . .

loop_
_geom_bond_atom_site_label_1
_geom_bond_atom_site_label_2
_geom_bond_distance
_geom_bond_site_symmetry_2
Co1 N11 1.9853(18) .
Co1 N21 1.9824(19) .
Co1 N31 1.9833(18) .
Co1 N41 1.9850(18) .
Co2 N12 1.986(2) .
Co2 N22 1.9737(19) 4_456
Co2 N32 1.9841(18) 8_655
Co2 N42 1.9867(18) 6_556
N11 C11 1.327(3) .
N11 C12A 1.357(3) .
N12 C11 1.328(3) .
N12 C13A 1.354(3) .
N21 C21 1.306(3) .
N21 C22A 1.372(8) .
N21 C22B 1.393(10) .
N22 Co2 1.9737(19) 4_556
N22 C21 1.306(3) .
N22 C23A 1.376(8) .
N22 C23B 1.389(9) .
N31 C31 1.322(3) .
N31 C32 1.359(3) .
N32 Co2 1.9841(18) 8_665
N32 C31 1.326(3) .
N32 C33 1.353(3) .
N41 C41 1.318(3) .
N41 C42 1.335(3) .
N42 Co2 1.9867(18) 6_656
N42 C41 1.322(3) .
N42 C43 1.347(3) .
C22A C23A 1.368(14) .
C32 C33 1.346(3) .
C42 C43 1.354(4) .
C13A C12A 1.355(4) .
C22B C23B 1.345(14) .
